data_4075692
loop_
_publ_author_name
'Lindsell, W. Edward'
'Palmer, Daniel D.'
'Preston, Peter N.'
'Rosair, Georgina M.'
'Jones, Ray V. H.'
'Whitton, Alan J.'

_publ_section_title
;
 Investigations of Benzyl and Aryl Palladium Complexes with Pendant
 Hydroxy Substituents and Their Transformation into Benzolactones on
 Carbonylation
;
_journal_issue 6
_journal_name_full Organometallics
_journal_page_first 1119
_journal_paper_doi 10.1021/om049131p
_journal_volume 24
_journal_year 2005
_chemical_formula_moiety 'C56 H54 O8 P2 Pd2, 4(C H2 Cl2)'
_chemical_formula_sum 'C60 H62 Cl8 O8 P2 Pd2'
_chemical_formula_weight 1469.44
_chemical_name_systematic
; 
 ? 
;
_space_group_IT_number 2
_symmetry_cell_setting triclinic
_symmetry_space_group_name_Hall '-P 1'
_symmetry_space_group_name_H-M 'P -1'
_atom_sites_solution_hydrogens geom
_atom_sites_solution_primary direct
_atom_sites_solution_secondary difmap
_audit_creation_method SHELXL-97
_cell_angle_alpha 67.594(9)
_cell_angle_beta 71.833(11)
_cell_angle_gamma 89.336(11)
_cell_formula_units_Z 1
_cell_length_a 10.3038(11)
_cell_length_b 11.9421(14)
_cell_length_c 14.743(2)
_cell_measurement_reflns_used 32
_cell_measurement_temperature 160(2)
_cell_measurement_theta_max 15.03
_cell_measurement_theta_min 3.16
_cell_volume 1581.6(4)
_computing_cell_refinement 'Bruker XSCANS'
_computing_data_collection 'Bruker XSCANS'
_computing_data_reduction 'Bruker SHELXTL'
_computing_molecular_graphics 'Bruker SHELXTL'
_computing_publication_material 'Bruker SHELXTL'
_computing_structure_refinement 'SHELXL-97 (Sheldrick, 1997)'
_computing_structure_solution 'SHELXS-97 (Sheldrick, 1990)'
_diffrn_ambient_temperature 160(2)
_diffrn_measured_fraction_theta_full 0.963
_diffrn_measured_fraction_theta_max 0.963
_diffrn_measurement_device_type 'Bruker P4'
_diffrn_measurement_method '\w scans'
_diffrn_radiation_monochromator graphite
_diffrn_radiation_source 'fine-focus sealed tube'
_diffrn_radiation_type MoK\a
_diffrn_radiation_wavelength 0.71073
_diffrn_reflns_av_R_equivalents 0.0386
_diffrn_reflns_av_sigmaI/netI 0.0527
_diffrn_reflns_limit_h_max 1
_diffrn_reflns_limit_h_min -12
_diffrn_reflns_limit_k_max 13
_diffrn_reflns_limit_k_min -13
_diffrn_reflns_limit_l_max 17
_diffrn_reflns_limit_l_min -17
_diffrn_reflns_number 6348
_diffrn_reflns_theta_full 25.00
_diffrn_reflns_theta_max 25.00
_diffrn_reflns_theta_min 1.90
_diffrn_standards_decay_% 0
_diffrn_standards_interval_count 97
_diffrn_standards_number 3
_exptl_absorpt_coefficient_mu 1.009
_exptl_absorpt_correction_T_max 0.8751
_exptl_absorpt_correction_T_min 0.7617
_exptl_absorpt_correction_type psi-scan
_exptl_absorpt_process_details 'North et al.,1968'
_exptl_crystal_colour pale_yellow
_exptl_crystal_density_diffrn 1.543
_exptl_crystal_density_method 'not measured'
_exptl_crystal_description plate
_exptl_crystal_F_000 744
_exptl_crystal_size_max 0.40
_exptl_crystal_size_mid 0.28
_exptl_crystal_size_min 0.10
_refine_diff_density_max 0.727
_refine_diff_density_min -0.902
_refine_diff_density_rms 0.102
_refine_ls_extinction_method none
_refine_ls_goodness_of_fit_ref 1.059
_refine_ls_hydrogen_treatment mixed
_refine_ls_matrix_type full
_refine_ls_number_parameters 378
_refine_ls_number_reflns 5373
_refine_ls_number_restraints 0
_refine_ls_restrained_S_all 1.059
_refine_ls_R_factor_all 0.0544
_refine_ls_R_factor_gt 0.0435
_refine_ls_shift/su_max 0.001
_refine_ls_shift/su_mean 0.000
_refine_ls_structure_factor_coef Fsqd
_refine_ls_weighting_details 'calc w=1/[\s^2^(Fo^2^)+(0.0438P)^2^+3.7332P] where P=(Fo^2^+2Fc^2^)/3'
_refine_ls_weighting_scheme calc
_refine_ls_wR_factor_gt 0.1061
_refine_ls_wR_factor_ref 0.1119
_reflns_number_gt 4648
_reflns_number_total 5373
_reflns_threshold_expression >2sigma(I)
_cod_data_source_file om049131psi20041109_111226.cif
_cod_data_source_block 25
_cod_depositor_comments
;
The following automatic conversions were performed:

'_symmetry_cell_setting' value 'Triclinic' changed to 'triclinic'
according to /home/saulius/struct/CIF-dictionaries/cif_core.dic
dictionary named 'cif_core.dic' version 2.4.1 from 2010-06-29.

Automatic conversion script
Id: cif_fix_values 1715 2011-07-08 13:25:40Z adriana 
;
_cod_original_cell_volume 1581.6(3)
_cod_original_sg_symbol_H-M P-1
_cod_database_code 4075692

loop_
_symmetry_equiv_pos_as_xyz
'x, y, z'
'-x, -y, -z'

loop_
_atom_site_label
_atom_site_type_symbol
_atom_site_fract_x
_atom_site_fract_y
_atom_site_fract_z
_atom_site_U_iso_or_equiv
_atom_site_adp_type
_atom_site_occupancy
_atom_site_symmetry_multiplicity
_atom_site_calc_flag
_atom_site_refinement_flags
_atom_site_disorder_assembly
_atom_site_disorder_group
Pd1 Pd 0.08726(3) 0.45895(3) 0.40849(2) 0.02211(12) Uani 1 1 d . . .
P1 P 0.26070(10) 0.35332(9) 0.37125(8) 0.0219(2) Uani 1 1 d . . .
C1 C 0.0410(4) 0.4941(4) 0.2794(3) 0.0223(8) Uani 1 1 d . . .
C2 C 0.1126(5) 0.4866(4) 0.1847(3) 0.0315(10) Uani 1 1 d . . .
H2A H 0.1955 0.4535 0.1768 0.038 Uiso 1 1 calc R . .
C3 C 0.0620(5) 0.5279(5) 0.1020(3) 0.0371(11) Uani 1 1 d . . .
H3A H 0.1123 0.5235 0.0392 0.045 Uiso 1 1 calc R . .
C4 C -0.0620(5) 0.5753(5) 0.1119(4) 0.0355(11) Uani 1 1 d . . .
H4A H -0.0956 0.6025 0.0565 0.043 Uiso 1 1 calc R . .
C5 C -0.1363(5) 0.5820(4) 0.2060(4) 0.0331(10) Uani 1 1 d . . .
H5A H -0.2203 0.6131 0.2137 0.040 Uiso 1 1 calc R . .
C6 C -0.0855(4) 0.5424(4) 0.2881(3) 0.0255(9) Uani 1 1 d . . .
C7 C -0.1642(5) 0.5507(5) 0.3902(4) 0.0409(12) Uani 1 1 d . . .
H7A H -0.2094 0.6241 0.3772 0.049 Uiso 1 1 calc R . .
H7B H -0.2343 0.4810 0.4323 0.049 Uiso 1 1 calc R . .
O8 O -0.0761(4) 0.5531(3) 0.4424(3) 0.0428(9) Uani 1 1 d . . .
C111 C 0.4017(4) 0.4402(4) 0.2524(3) 0.0253(9) Uani 1 1 d . . .
C112 C 0.4315(5) 0.5647(4) 0.2268(3) 0.0311(10) Uani 1 1 d . . .
H11A H 0.3823 0.5989 0.2722 0.037 Uiso 1 1 calc R . .
C113 C 0.5324(5) 0.6379(4) 0.1354(4) 0.0356(10) Uani 1 1 d . . .
H11B H 0.5525 0.7199 0.1206 0.043 Uiso 1 1 calc R . .
C114 C 0.6036(4) 0.5883(4) 0.0658(3) 0.0309(10) Uani 1 1 d . . .
C115 C 0.5771(5) 0.4653(4) 0.0908(3) 0.0338(10) Uani 1 1 d . . .
H11C H 0.6269 0.4313 0.0454 0.041 Uiso 1 1 calc R . .
C116 C 0.4770(4) 0.3919(4) 0.1830(3) 0.0296(9) Uani 1 1 d . . .
H11D H 0.4599 0.3092 0.1985 0.035 Uiso 1 1 calc R . .
O117 O 0.7013(3) 0.6535(3) -0.0286(2) 0.0424(8) Uani 1 1 d . . .
C118 C 0.7256(7) 0.7830(5) -0.0618(5) 0.0641(17) Uani 1 1 d . . .
H11E H 0.7940 0.8172 -0.1297 0.096 Uiso 1 1 calc R . .
H11F H 0.7573 0.8011 -0.0136 0.096 Uiso 1 1 calc R . .
H11G H 0.6416 0.8177 -0.0642 0.096 Uiso 1 1 calc R . .
C121 C 0.2140(4) 0.2125(4) 0.3627(3) 0.0241(9) Uani 1 1 d . . .
C122 C 0.3035(5) 0.1238(4) 0.3657(4) 0.0313(10) Uani 1 1 d . . .
H12A H 0.3908 0.1399 0.3671 0.038 Uiso 1 1 calc R . .
C123 C 0.2657(4) 0.0116(4) 0.3666(3) 0.0296(9) Uani 1 1 d . . .
H12B H 0.3270 -0.0464 0.3682 0.036 Uiso 1 1 calc R . .
C124 C 0.1345(5) -0.0121(4) 0.3652(3) 0.0280(9) Uani 1 1 d . . .
C125 C 0.0450(4) 0.0747(4) 0.3620(3) 0.0309(10) Uani 1 1 d . . .
H12C H -0.0422 0.0585 0.3606 0.037 Uiso 1 1 calc R . .
C126 C 0.0837(4) 0.1858(4) 0.3610(3) 0.0248(9) Uani 1 1 d . . .
H12D H 0.0220 0.2434 0.3591 0.030 Uiso 1 1 calc R . .
O127 O 0.0854(3) -0.1195(3) 0.3693(3) 0.0407(8) Uani 1 1 d . . .
C128 C 0.1683(6) -0.2166(4) 0.3846(5) 0.0485(13) Uani 1 1 d . . .
H12E H 0.1213 -0.2871 0.3868 0.073 Uiso 1 1 calc R . .
H12F H 0.1852 -0.2362 0.4491 0.073 Uiso 1 1 calc R . .
H12G H 0.2543 -0.1922 0.3284 0.073 Uiso 1 1 calc R . .
C131 C 0.3364(4) 0.2975(4) 0.4744(3) 0.0230(8) Uani 1 1 d . . .
C132 C 0.4545(4) 0.3565(4) 0.4716(3) 0.0281(9) Uani 1 1 d . . .
H13A H 0.5035 0.4238 0.4123 0.034 Uiso 1 1 calc R . .
C133 C 0.4992(5) 0.3151(4) 0.5570(4) 0.0304(10) Uani 1 1 d . . .
H13B H 0.5770 0.3559 0.5549 0.037 Uiso 1 1 calc R . .
C134 C 0.4291(5) 0.2136(4) 0.6453(4) 0.0315(10) Uani 1 1 d . . .
C135 C 0.3121(5) 0.1530(4) 0.6487(4) 0.0374(11) Uani 1 1 d . . .
H13C H 0.2651 0.0839 0.7071 0.045 Uiso 1 1 calc R . .
C136 C 0.2666(5) 0.1971(4) 0.5636(4) 0.0347(10) Uani 1 1 d . . .
H13D H 0.1868 0.1579 0.5667 0.042 Uiso 1 1 calc R . .
O137 O 0.4821(4) 0.1795(3) 0.7245(3) 0.0423(8) Uani 1 1 d . . .
C138 C 0.4148(7) 0.0721(5) 0.8156(4) 0.0566(15) Uani 1 1 d . . .
H13E H 0.4620 0.0577 0.8651 0.085 Uiso 1 1 calc R . .
H13F H 0.4162 0.0033 0.7969 0.085 Uiso 1 1 calc R . .
H13G H 0.3212 0.0834 0.8458 0.085 Uiso 1 1 calc R . .
C1S C 0.2136(10) 0.7295(6) 0.7505(8) 0.100(3) Uani 1 1 d . . .
H1SA H 0.2682 0.6645 0.7733 0.120 Uiso 1 1 calc R . .
H1SB H 0.1311 0.6933 0.7487 0.120 Uiso 1 1 calc R . .
Cl1S Cl 0.3057(2) 0.8312(2) 0.62795(19) 0.0919(6) Uani 1 1 d . . .
Cl2S Cl 0.1668(4) 0.7982(2) 0.84028(17) 0.1250(11) Uani 1 1 d . . .
Cl4S Cl 0.2896(3) 0.8745(3) 0.0889(3) 0.1523(14) Uani 1 1 d . . .
C2S C 0.1182(13) 0.8201(10) 0.1410(9) 0.051(3) Uani 0.50 1 d P A 1
H2SA H 0.0843 0.8085 0.2135 0.061 Uiso 0.50 1 calc PR A 1
H2SB H 0.1056 0.7416 0.1376 0.061 Uiso 0.50 1 calc PR A 1
Cl3S Cl 0.0230(6) 0.9241(6) 0.0717(7) 0.147(3) Uani 0.50 1 d P . 1
Cl3A Cl 0.0359(12) 0.9449(11) 0.1412(10) 0.093(3) Uiso 0.25 1 d P A 2
C2SA C 0.072(3) 0.8912(19) 0.1512(16) 0.136(12) Uani 0.50 1 d P A 2
Cl4A Cl 0.342(3) 0.804(3) 0.000(2) 0.279(12) Uiso 0.25 1 d P A 2

loop_
_atom_site_aniso_label
_atom_site_aniso_U_11
_atom_site_aniso_U_22
_atom_site_aniso_U_33
_atom_site_aniso_U_23
_atom_site_aniso_U_13
_atom_site_aniso_U_12
Pd1 0.02417(18) 0.02746(19) 0.02105(17) -0.01588(13) -0.00834(12) 0.01099(12)
P1 0.0194(5) 0.0262(5) 0.0253(5) -0.0168(4) -0.0065(4) 0.0058(4)
C1 0.024(2) 0.022(2) 0.0217(19) -0.0117(16) -0.0060(16) 0.0011(16)
C2 0.027(2) 0.043(3) 0.032(2) -0.023(2) -0.0097(19) 0.013(2)
C3 0.035(3) 0.058(3) 0.022(2) -0.023(2) -0.0065(19) 0.010(2)
C4 0.037(3) 0.048(3) 0.030(2) -0.020(2) -0.017(2) 0.009(2)
C5 0.028(2) 0.046(3) 0.038(2) -0.028(2) -0.015(2) 0.014(2)
C6 0.022(2) 0.034(2) 0.026(2) -0.0178(18) -0.0073(17) 0.0075(17)
C7 0.028(2) 0.077(4) 0.035(3) -0.040(3) -0.012(2) 0.021(2)
O8 0.050(2) 0.068(2) 0.0395(18) -0.0411(18) -0.0300(16) 0.0427(19)
C111 0.020(2) 0.032(2) 0.027(2) -0.0151(18) -0.0083(17) 0.0074(17)
C112 0.032(2) 0.031(2) 0.031(2) -0.0178(19) -0.0039(19) 0.0037(19)
C113 0.032(2) 0.034(2) 0.035(2) -0.013(2) -0.006(2) 0.000(2)
C114 0.020(2) 0.042(3) 0.026(2) -0.0118(19) -0.0044(17) 0.0030(19)
C115 0.026(2) 0.048(3) 0.029(2) -0.022(2) -0.0044(19) 0.011(2)
C116 0.027(2) 0.033(2) 0.033(2) -0.0189(19) -0.0077(18) 0.0050(18)
O117 0.0360(18) 0.048(2) 0.0300(17) -0.0110(15) 0.0011(14) 0.0017(16)
C118 0.065(4) 0.049(3) 0.045(3) -0.003(3) 0.007(3) -0.003(3)
C121 0.024(2) 0.028(2) 0.026(2) -0.0173(17) -0.0068(17) 0.0057(17)
C122 0.026(2) 0.035(2) 0.042(3) -0.024(2) -0.0115(19) 0.0050(19)
C123 0.025(2) 0.029(2) 0.040(2) -0.0204(19) -0.0085(19) 0.0082(18)
C124 0.029(2) 0.026(2) 0.030(2) -0.0151(18) -0.0059(18) 0.0003(18)
C125 0.022(2) 0.034(2) 0.038(2) -0.016(2) -0.0080(18) -0.0001(18)
C126 0.023(2) 0.025(2) 0.026(2) -0.0105(17) -0.0066(17) 0.0061(17)
O127 0.0340(18) 0.0314(18) 0.060(2) -0.0233(16) -0.0136(16) 0.0017(14)
C128 0.042(3) 0.030(3) 0.067(4) -0.024(2) -0.004(3) 0.002(2)
C131 0.0180(19) 0.027(2) 0.026(2) -0.0153(17) -0.0045(16) 0.0055(16)
C132 0.024(2) 0.030(2) 0.033(2) -0.0149(18) -0.0083(18) 0.0015(18)
C133 0.025(2) 0.032(2) 0.040(2) -0.016(2) -0.0171(19) 0.0043(18)
C134 0.032(2) 0.035(2) 0.036(2) -0.020(2) -0.016(2) 0.014(2)
C135 0.040(3) 0.031(2) 0.037(3) -0.007(2) -0.015(2) -0.004(2)
C136 0.034(2) 0.033(2) 0.040(3) -0.014(2) -0.017(2) -0.002(2)
O137 0.048(2) 0.0450(19) 0.0383(19) -0.0126(15) -0.0247(16) 0.0050(16)
C138 0.068(4) 0.057(3) 0.041(3) -0.006(3) -0.031(3) 0.001(3)
C1S 0.134(7) 0.048(4) 0.179(9) -0.047(5) -0.129(8) 0.029(4)
Cl1S 0.0596(11) 0.1305(18) 0.1092(16) -0.0735(15) -0.0276(11) 0.0404(12)
Cl2S 0.190(3) 0.0953(16) 0.0588(12) -0.0111(11) -0.0235(15) -0.0360(18)
Cl4S 0.096(2) 0.135(2) 0.169(3) 0.009(2) -0.055(2) -0.0053(18)
C2S 0.061(7) 0.023(5) 0.056(7) 0.004(5) -0.024(6) -0.027(5)
Cl3S 0.093(4) 0.105(4) 0.207(7) -0.015(5) -0.060(4) 0.016(3)
C2SA 0.30(4) 0.066(12) 0.095(14) -0.030(11) -0.13(2) 0.078(18)

loop_
_atom_type_symbol
_atom_type_description
_atom_type_scat_dispersion_real
_atom_type_scat_dispersion_imag
_atom_type_scat_source
C C 0.0033 0.0016 'International Tables Vol C Tables 4.2.6.8 and 6.1.1.4'
H H 0.0000 0.0000 'International Tables Vol C Tables 4.2.6.8 and 6.1.1.4'
O O 0.0106 0.0060 'International Tables Vol C Tables 4.2.6.8 and 6.1.1.4'
P P 0.1023 0.0942 'International Tables Vol C Tables 4.2.6.8 and 6.1.1.4'
Pd Pd -0.9988 1.0072 'International Tables Vol C Tables 4.2.6.8 and 6.1.1.4'
Cl Cl 0.1484 0.1585 'International Tables Vol C Tables 4.2.6.8 and 6.1.1.4'

loop_
_geom_angle_atom_site_label_1
_geom_angle_atom_site_label_2
_geom_angle_atom_site_label_3
_geom_angle
_geom_angle_site_symmetry_1
_geom_angle_site_symmetry_3
C1 Pd1 O8 83.00(14) . .
C1 Pd1 O8 161.23(14) . 2_566
O8 Pd1 O8 78.37(13) . 2_566
C1 Pd1 P1 96.11(12) . .
O8 Pd1 P1 178.42(11) . .
O8 Pd1 P1 102.46(8) 2_566 .
C1 Pd1 Pd1 122.86(12) . 2_566
O8 Pd1 Pd1 39.89(8) . 2_566
O8 Pd1 Pd1 38.47(8) 2_566 2_566
P1 Pd1 Pd1 140.92(3) . 2_566
C121 P1 C111 107.21(19) . .
C121 P1 C131 101.51(19) . .
C111 P1 C131 106.01(19) . .
C121 P1 Pd1 115.32(14) . .
C111 P1 Pd1 114.02(14) . .
C131 P1 Pd1 111.66(13) . .
C2 C1 C6 117.2(4) . .
C2 C1 Pd1 132.5(3) . .
C6 C1 Pd1 110.1(3) . .
C3 C2 C1 121.1(4) . .
C3 C2 H2A 119.4 . .
C1 C2 H2A 119.4 . .
C4 C3 C2 120.8(4) . .
C4 C3 H3A 119.6 . .
C2 C3 H3A 119.6 . .
C3 C4 C5 119.2(4) . .
C3 C4 H4A 120.4 . .
C5 C4 H4A 120.4 . .
C6 C5 C4 120.3(4) . .
C6 C5 H5A 119.9 . .
C4 C5 H5A 119.9 . .
C5 C6 C1 121.4(4) . .
C5 C6 C7 120.8(4) . .
C1 C6 C7 117.7(4) . .
O8 C7 C6 109.9(4) . .
O8 C7 H7A 109.7 . .
C6 C7 H7A 109.7 . .
O8 C7 H7B 109.7 . .
C6 C7 H7B 109.7 . .
H7A C7 H7B 108.2 . .
C7 O8 Pd1 111.5(3) . .
C7 O8 Pd1 138.3(3) . 2_566
Pd1 O8 Pd1 101.63(13) . 2_566
C116 C111 C112 117.9(4) . .
C116 C111 P1 124.0(3) . .
C112 C111 P1 118.1(3) . .
C113 C112 C111 121.4(4) . .
C113 C112 H11A 119.3 . .
C111 C112 H11A 119.3 . .
C112 C113 C114 119.7(4) . .
C112 C113 H11B 120.2 . .
C114 C113 H11B 120.2 . .
O117 C114 C115 116.0(4) . .
O117 C114 C113 124.5(4) . .
C115 C114 C113 119.5(4) . .
C114 C115 C116 120.6(4) . .
C114 C115 H11C 119.7 . .
C116 C115 H11C 119.7 . .
C115 C116 C111 120.8(4) . .
C115 C116 H11D 119.6 . .
C111 C116 H11D 119.6 . .
C114 O117 C118 118.3(4) . .
O117 C118 H11E 109.5 . .
O117 C118 H11F 109.5 . .
H11E C118 H11F 109.5 . .
O117 C118 H11G 109.5 . .
H11E C118 H11G 109.5 . .
H11F C118 H11G 109.5 . .
C126 C121 C122 117.9(4) . .
C126 C121 P1 121.0(3) . .
C122 C121 P1 120.9(3) . .
C123 C122 C121 121.8(4) . .
C123 C122 H12A 119.1 . .
C121 C122 H12A 119.1 . .
C124 C123 C122 118.7(4) . .
C124 C123 H12B 120.6 . .
C122 C123 H12B 120.6 . .
O127 C124 C125 116.1(4) . .
O127 C124 C123 123.7(4) . .
C125 C124 C123 120.2(4) . .
C124 C125 C126 120.5(4) . .
C124 C125 H12C 119.7 . .
C126 C125 H12C 119.7 . .
C125 C126 C121 120.9(4) . .
C125 C126 H12D 119.6 . .
C121 C126 H12D 119.6 . .
C124 O127 C128 118.0(4) . .
O127 C128 H12E 109.5 . .
O127 C128 H12F 109.5 . .
H12E C128 H12F 109.5 . .
O127 C128 H12G 109.5 . .
H12E C128 H12G 109.5 . .
H12F C128 H12G 109.5 . .
C136 C131 C132 118.4(4) . .
C136 C131 P1 118.0(3) . .
C132 C131 P1 123.4(3) . .
C133 C132 C131 120.2(4) . .
C133 C132 H13A 119.9 . .
C131 C132 H13A 119.9 . .
C134 C133 C132 120.7(4) . .
C134 C133 H13B 119.7 . .
C132 C133 H13B 119.7 . .
O137 C134 C133 116.1(4) . .
O137 C134 C135 124.2(4) . .
C133 C134 C135 119.7(4) . .
C136 C135 C134 119.1(4) . .
C136 C135 H13C 120.5 . .
C134 C135 H13C 120.5 . .
C131 C136 C135 121.9(4) . .
C131 C136 H13D 119.1 . .
C135 C136 H13D 119.1 . .
C134 O137 C138 117.5(4) . .
O137 C138 H13E 109.5 . .
O137 C138 H13F 109.5 . .
H13E C138 H13F 109.5 . .
O137 C138 H13G 109.5 . .
H13E C138 H13G 109.5 . .
H13F C138 H13G 109.5 . .
Cl1S C1S Cl2S 112.3(4) . .
Cl1S C1S H1SA 109.2 . .
Cl2S C1S H1SA 109.1 . .
Cl1S C1S H1SB 109.2 . .
Cl2S C1S H1SB 109.2 . .
H1SA C1S H1SB 107.9 . .
C2S Cl4S Cl4A 99.0(11) . .
C2S Cl4S C2SA 26.7(6) . .
Cl4A Cl4S C2SA 119.3(12) . .
Cl4S C2S Cl3S 110.4(6) . .
Cl4S C2S H2SA 109.6 . .
Cl3S C2S H2SA 109.6 . .
Cl4S C2S H2SB 109.6 . .
Cl3S C2S H2SB 109.6 . .
H2SA C2S H2SB 108.1 . .
C2S Cl3S Cl3S 158.2(7) . 2_575
Cl3A C2SA Cl4S 130(3) . .

loop_
_geom_bond_atom_site_label_1
_geom_bond_atom_site_label_2
_geom_bond_distance
_geom_bond_site_symmetry_2
Pd1 C1 1.994(4) .
Pd1 O8 2.051(3) .
Pd1 O8 2.114(3) 2_566
Pd1 P1 2.2250(11) .
Pd1 Pd1 3.2287(7) 2_566
P1 C121 1.815(4) .
P1 C111 1.822(4) .
P1 C131 1.823(4) .
C1 C2 1.398(6) .
C1 C6 1.409(6) .
C2 C3 1.391(6) .
C2 H2A 0.9300 .
C3 C4 1.380(7) .
C3 H3A 0.9300 .
C4 C5 1.391(6) .
C4 H4A 0.9300 .
C5 C6 1.384(6) .
C5 H5A 0.9300 .
C6 C7 1.511(6) .
C7 O8 1.367(6) .
C7 H7A 0.9700 .
C7 H7B 0.9700 .
O8 Pd1 2.114(3) 2_566
C111 C116 1.389(6) .
C111 C112 1.398(6) .
C112 C113 1.382(6) .
C112 H11A 0.9300 .
C113 C114 1.387(6) .
C113 H11B 0.9300 .
C114 O117 1.369(5) .
C114 C115 1.379(7) .
C115 C116 1.385(6) .
C115 H11C 0.9300 .
C116 H11D 0.9300 .
O117 C118 1.432(7) .
C118 H11E 0.9600 .
C118 H11F 0.9600 .
C118 H11G 0.9600 .
C121 C126 1.393(6) .
C121 C122 1.394(6) .
C122 C123 1.393(6) .
C122 H12A 0.9300 .
C123 C124 1.392(6) .
C123 H12B 0.9300 .
C124 O127 1.358(5) .
C124 C125 1.376(6) .
C125 C126 1.382(6) .
C125 H12C 0.9300 .
C126 H12D 0.9300 .
O127 C128 1.422(6) .
C128 H12E 0.9600 .
C128 H12F 0.9600 .
C128 H12G 0.9600 .
C131 C136 1.383(6) .
C131 C132 1.395(6) .
C132 C133 1.386(6) .
C132 H13A 0.9300 .
C133 C134 1.384(7) .
C133 H13B 0.9300 .
C134 O137 1.364(5) .
C134 C135 1.390(7) .
C135 C136 1.389(7) .
C135 H13C 0.9300 .
C136 H13D 0.9300 .
O137 C138 1.434(6) .
C138 H13E 0.9600 .
C138 H13F 0.9600 .
C138 H13G 0.9600 .
C1S Cl1S 1.711(10) .
C1S Cl2S 1.755(9) .
C1S H1SA 0.9700 .
C1S H1SB 0.9700 .
Cl4S C2S 1.712(11) .
Cl4S Cl4A 1.76(3) .
Cl4S C2SA 2.18(3) .
C2S Cl3S 1.783(13) .
C2S H2SA 0.9700 .
C2S H2SB 0.9700 .
Cl3S Cl3S 2.380(14) 2_575
Cl3A C2SA 0.72(2) .

loop_
_geom_torsion_atom_site_label_1
_geom_torsion_atom_site_label_2
_geom_torsion_atom_site_label_3
_geom_torsion_atom_site_label_4
_geom_torsion
_geom_torsion_site_symmetry_1
_geom_torsion_site_symmetry_4
C1 Pd1 P1 C121 -63.72(19) . .
O8 Pd1 P1 C121 -8(4) . .
O8 Pd1 P1 C121 113.52(19) 2_566 .
Pd1 Pd1 P1 C121 112.17(15) 2_566 .
C1 Pd1 P1 C111 60.98(19) . .
O8 Pd1 P1 C111 117(4) . .
O8 Pd1 P1 C111 -121.78(19) 2_566 .
Pd1 Pd1 P1 C111 -123.14(15) 2_566 .
C1 Pd1 P1 C131 -178.89(18) . .
O8 Pd1 P1 C131 -123(4) . .
O8 Pd1 P1 C131 -1.65(19) 2_566 .
Pd1 Pd1 P1 C131 -3.00(16) 2_566 .
O8 Pd1 C1 C2 165.7(4) . .
O8 Pd1 C1 C2 172.8(4) 2_566 .
P1 Pd1 C1 C2 -15.6(4) . .
Pd1 Pd1 C1 C2 167.4(4) 2_566 .
O8 Pd1 C1 C6 -9.9(3) . .
O8 Pd1 C1 C6 -2.8(7) 2_566 .
P1 Pd1 C1 C6 168.8(3) . .
Pd1 Pd1 C1 C6 -8.1(3) 2_566 .
C6 C1 C2 C3 1.4(7) . .
Pd1 C1 C2 C3 -173.9(4) . .
C1 C2 C3 C4 -1.3(8) . .
C2 C3 C4 C5 0.3(8) . .
C3 C4 C5 C6 0.6(7) . .
C4 C5 C6 C1 -0.4(7) . .
C4 C5 C6 C7 179.2(5) . .
C2 C1 C6 C5 -0.6(6) . .
Pd1 C1 C6 C5 175.7(4) . .
C2 C1 C6 C7 179.8(4) . .
Pd1 C1 C6 C7 -3.9(5) . .
C5 C6 C7 O8 -156.4(4) . .
C1 C6 C7 O8 23.1(6) . .
C6 C7 O8 Pd1 -30.0(5) . .
C6 C7 O8 Pd1 -170.1(3) . 2_566
C1 Pd1 O8 C7 23.5(4) . .
O8 Pd1 O8 C7 -154.2(4) 2_566 .
P1 Pd1 O8 C7 -32(4) . .
Pd1 Pd1 O8 C7 -154.2(4) 2_566 .
C1 Pd1 O8 Pd1 177.68(19) . 2_566
O8 Pd1 O8 Pd1 0.0 2_566 2_566
P1 Pd1 O8 Pd1 122(4) . 2_566
C121 P1 C111 C116 -13.7(4) . .
C131 P1 C111 C116 94.1(4) . .
Pd1 P1 C111 C116 -142.6(3) . .
C121 P1 C111 C112 162.8(3) . .
C131 P1 C111 C112 -89.3(4) . .
Pd1 P1 C111 C112 33.9(4) . .
C116 C111 C112 C113 0.0(7) . .
P1 C111 C112 C113 -176.8(4) . .
C111 C112 C113 C114 1.8(7) . .
C112 C113 C114 O117 177.2(4) . .
C112 C113 C114 C115 -2.9(7) . .
O117 C114 C115 C116 -177.9(4) . .
C113 C114 C115 C116 2.2(7) . .
C114 C115 C116 C111 -0.4(7) . .
C112 C111 C116 C115 -0.7(6) . .
P1 C111 C116 C115 175.9(3) . .
C115 C114 O117 C118 175.4(5) . .
C113 C114 O117 C118 -4.7(7) . .
C111 P1 C121 C126 -117.1(3) . .
C131 P1 C121 C126 131.9(3) . .
Pd1 P1 C121 C126 11.0(4) . .
C111 P1 C121 C122 67.9(4) . .
C131 P1 C121 C122 -43.1(4) . .
Pd1 P1 C121 C122 -163.9(3) . .
C126 C121 C122 C123 0.2(6) . .
P1 C121 C122 C123 175.4(3) . .
C121 C122 C123 C124 -0.4(7) . .
C122 C123 C124 O127 -177.8(4) . .
C122 C123 C124 C125 0.6(7) . .
O127 C124 C125 C126 178.0(4) . .
C123 C124 C125 C126 -0.5(7) . .
C124 C125 C126 C121 0.3(7) . .
C122 C121 C126 C125 -0.1(6) . .
P1 C121 C126 C125 -175.3(3) . .
C125 C124 O127 C128 -172.9(4) . .
C123 C124 O127 C128 5.5(7) . .
C121 P1 C131 C136 -46.4(4) . .
C111 P1 C131 C136 -158.3(3) . .
Pd1 P1 C131 C136 77.0(3) . .
C121 P1 C131 C132 139.0(3) . .
C111 P1 C131 C132 27.2(4) . .
Pd1 P1 C131 C132 -97.6(3) . .
C136 C131 C132 C133 -0.5(6) . .
P1 C131 C132 C133 174.1(3) . .
C131 C132 C133 C134 1.2(7) . .
C132 C133 C134 O137 179.3(4) . .
C132 C133 C134 C135 -0.4(7) . .
O137 C134 C135 C136 179.2(4) . .
C133 C134 C135 C136 -1.1(7) . .
C132 C131 C136 C135 -1.1(7) . .
P1 C131 C136 C135 -175.9(4) . .
C134 C135 C136 C131 1.8(7) . .
C133 C134 O137 C138 -177.8(5) . .
C135 C134 O137 C138 2.0(7) . .
Cl4A Cl4S C2S Cl3S -92.2(13) . .
C2SA Cl4S C2S Cl3S 49.9(12) . .
Cl4S C2S Cl3S Cl3S 31(2) . 2_575
C2S Cl4S C2SA Cl3A -154(4) . .
Cl4A Cl4S C2SA Cl3A -109(3) . .
